data_1576966
loop_
_publ_author_name
'Lekavi&#x10d;ius, Justas'
'Radiunas, Edvinas'
'Kreiza, Gediminas'
'Jozeli&#x16b;nait&#x117;, Augustina'
'Orentas, Edvinas'
'Kazlauskas, Karolis'

_publ_section_title
;
 Aggregation favors singlet formation in TES-ADT triplet annihilator for
 photon upconversion.
;
_journal_issue 12
_journal_name_full 'Chemical science'
_journal_page_first 6230
_journal_page_last 6237
_journal_paper_doi 10.1039/d5sc07013a
_journal_volume 17
_journal_year 2026
_chemical_formula_moiety 'C34 H38 S2 Si2'
_chemical_formula_sum 'C34 H38 S2 Si2'
_chemical_formula_weight 566.94
_space_group_crystal_system triclinic
_space_group_IT_number 2
_space_group_name_Hall '-P 1'
_space_group_name_H-M_alt 'P -1'
_atom_sites_solution_hydrogens geom
_atom_sites_solution_primary dual
_audit_creation_date 2025-07-11
_audit_creation_method
;
Olex2 1.5-ac6-020
(compiled 2024.02.14 svn.r2f8d729c for Rigaku Oxford Diffraction, GUI svn.r6966)
;
_audit_update_record
;
2025-07-11 deposited with the CCDC.	2026-01-27 downloaded from the CCDC.
;
_cell_angle_alpha 96.226(2)
_cell_angle_beta 91.986(2)
_cell_angle_gamma 106.077(2)
_cell_formula_units_Z 1
_cell_length_a 6.9092(2)
_cell_length_b 7.4194(2)
_cell_length_c 16.6957(5)
_cell_measurement_reflns_used 4679
_cell_measurement_temperature 300.1(7)
_cell_measurement_theta_max 76.2890
_cell_measurement_theta_min 2.6540
_cell_volume 815.66(4)
_computing_cell_refinement 'CrysAlisPro 1.171.43.118a (Rigaku OD, 2024)'
_computing_data_collection 'CrysAlisPro system (CCD 43.118a 64-bit (release 27-03-2024))'
_computing_data_reduction 'CrysAlisPro 1.171.43.118a (Rigaku OD, 2024)'
_computing_molecular_graphics 'Olex2 1.5-ac6-020 (Dolomanov et al., 2009)'
_computing_publication_material 'Olex2 1.5-ac6-020 (Dolomanov et al., 2009)'
_computing_structure_refinement 'SHELXL 2018/3 (Sheldrick, 2015)'
_computing_structure_solution 'SHELXT  (Sheldrick, 2015)'
_diffrn_ambient_environment air
_diffrn_ambient_temperature 300.1(7)
_diffrn_detector 'Hybrid Pixel Array Detector'
_diffrn_detector_area_resol_mean 10.0000
_diffrn_detector_type HyPix
_diffrn_measured_fraction_theta_full 0.998
_diffrn_measured_fraction_theta_max 0.954
_diffrn_measurement_details
;
List of Runs (angles in degrees, time in seconds):

  # Type    Start    End  Width  t~exp~   \w     \q     \k     \f   Frames
#--------------------------------------------------------------------------
  1  \w    -14.00  11.00   0.50    4.23    --  -48.83  19.00 150.00   50
  2  \w   -105.00 -76.00   0.50    4.23    --  -48.83-125.00-150.00   58
  3  \w   -104.00 -73.00   0.50    4.23    --  -48.83-125.00 -30.00   62
  4  \w    -22.00   5.00   0.50    4.23    --   48.83 -19.00 -90.00   54
  5  \w    -22.00  14.00   0.50    4.23    --   48.83 -19.00   0.00   72
  6  \w    -21.00  18.00   0.50    4.23    --   48.83 -57.00-180.00   78
  7  \w    -19.00  16.00   0.50    4.23    --   48.83 -19.00 -60.00   70
  8  \w     20.00  63.00   0.50    4.23    --   48.83 -57.00-180.00   86
  9  \w    -21.00  14.00   0.50    4.23    --   48.83 -37.00  60.00   70
 10  \w    -11.00  16.00   0.50    4.23    --   48.83 -19.00  90.00   54
 11  \w     48.00  93.00   0.50    4.23    --   48.83-125.00 -30.00   90
 12  \w    -67.00 -42.00   0.50   16.92    -- -105.10  57.00 -90.00   50
 13  \w    -62.00 -37.00   0.50   16.92    -- -105.10  57.00-150.00   50
 14  \w   -132.00 -91.00   0.50   16.92    -- -105.10 -57.00-150.00   82
 15  \w    -71.00 -36.00   0.50   16.92    -- -105.10 125.00   0.00   70
 16  \w    -67.00 -37.00   0.50   16.92    -- -105.10  57.00  30.00   60
 17  \w   -129.00 -99.00   0.50   16.92    -- -105.10 -37.00-120.00   60
 18  \w   -124.00 -94.00   0.50   16.92    -- -105.10  77.00 -30.00   60
 19  \w   -177.00-135.00   0.50   16.92    -- -105.10 -37.00-120.00   84
 20  \w    -67.00 -42.00   0.50   16.92    -- -105.10  57.00 120.00   50
 21  \w   -142.00 -98.00   0.50   16.92    -- -105.10 -19.00 -90.00   88
 22  \w   -176.00-146.00   0.50   16.92    -- -105.10 -57.00-150.00   60
 23  \w    -65.00 -36.00   0.50   16.92    -- -105.10 125.00  60.00   58
 24  \w    -62.00 -36.00   0.50   16.92    -- -105.10  77.00 -30.00   52
 25  \w   -111.00 -75.00   0.50   16.92    -- -105.10 125.00  60.00   72
 26  \w    127.00 175.00   0.50   16.92    --  105.10  37.00 150.00   96
 27  \w     97.00 122.00   0.50   16.92    --  105.10  37.00 150.00   50
 28  \w     91.00 168.00   0.50   16.92    --  105.10  57.00  60.00  154
 29  \w     34.00  64.00   0.50   16.92    --  105.10 -57.00   0.00   60
 30  \w     72.00 106.00   0.50   16.92    --  105.10 -99.00-120.00   68
 31  \w     73.00 104.00   0.50   16.92    --  105.10 -99.00-180.00   62
 32  \w     40.00  67.00   0.50   16.92    --  105.10 -99.00-180.00   54
 33  \w     39.00 105.00   0.50   16.92    --  105.10 -99.00 -60.00  132
 34  \w    117.00 178.00   0.50   16.92    --  105.10  37.00 120.00  122
 35  \w     71.00 106.00   0.50   16.92    --  105.10 -99.00   0.00   70
 36  \w     39.00 110.00   0.50   16.92    --  105.10-125.00-180.00  142
;
_diffrn_measurement_device 'four-circle diffractometer'
_diffrn_measurement_device_type 'XtaLAB Synergy, Single source at home/near, HyPix'
_diffrn_measurement_method '\w scans'
_diffrn_orient_matrix_type 'CrysAlisPro convention (1999,Acta A55,543-557)'
_diffrn_orient_matrix_UB_11 0.1702679000
_diffrn_orient_matrix_UB_12 -0.0495331000
_diffrn_orient_matrix_UB_13 -0.0469122000
_diffrn_orient_matrix_UB_21 0.0654457000
_diffrn_orient_matrix_UB_22 -0.0828408000
_diffrn_orient_matrix_UB_23 0.0736444000
_diffrn_orient_matrix_UB_31 -0.1442920000
_diffrn_orient_matrix_UB_32 -0.1951820000
_diffrn_orient_matrix_UB_33 -0.0321098000
_diffrn_radiation_monochromator mirror
_diffrn_radiation_probe x-ray
_diffrn_radiation_type 'Cu K\a'
_diffrn_radiation_wavelength 1.54184
_diffrn_reflns_av_R_equivalents 0.0247
_diffrn_reflns_av_unetI/netI 0.0308
_diffrn_reflns_Laue_measured_fraction_full 0.998
_diffrn_reflns_Laue_measured_fraction_max 0.954
_diffrn_reflns_limit_h_max 8
_diffrn_reflns_limit_h_min -8
_diffrn_reflns_limit_k_max 9
_diffrn_reflns_limit_k_min -9
_diffrn_reflns_limit_l_max 21
_diffrn_reflns_limit_l_min -20
_diffrn_reflns_number 7857
_diffrn_reflns_point_group_measured_fraction_full 0.998
_diffrn_reflns_point_group_measured_fraction_max 0.954
_diffrn_reflns_theta_full 67.684
_diffrn_reflns_theta_max 77.119
_diffrn_reflns_theta_min 2.668
_diffrn_source 'micro-focus sealed X-ray tube'
_diffrn_source_type 'PhotonJet (Cu) X-ray Source'
_exptl_absorpt_coefficient_mu 2.325
_exptl_absorpt_correction_T_max 1.000
_exptl_absorpt_correction_T_min 0.510
_exptl_absorpt_correction_type gaussian
_exptl_absorpt_process_details
;
CrysAlisPro 1.171.43.118a (Rigaku Oxford Diffraction, 2024)
Numerical absorption correction based on gaussian integration over
a multifaceted crystal model
Empirical absorption correction using spherical harmonics,
implemented in SCALE3 ABSPACK scaling algorithm.
;
_exptl_crystal_colour red
_exptl_crystal_colour_primary red
_exptl_crystal_density_diffrn 1.154
_exptl_crystal_description plate
_exptl_crystal_F_000 302
_exptl_crystal_size_max 0.412
_exptl_crystal_size_mid 0.232
_exptl_crystal_size_min 0.042
_refine_diff_density_max 1.762
_refine_diff_density_min -0.768
_refine_diff_density_rms 0.110
_refine_ls_extinction_method none
_refine_ls_goodness_of_fit_ref 1.865
_refine_ls_hydrogen_treatment constr
_refine_ls_matrix_type full
_refine_ls_number_parameters 175
_refine_ls_number_reflns 3287
_refine_ls_number_restraints 3
_refine_ls_restrained_S_all 1.864
_refine_ls_R_factor_all 0.1193
_refine_ls_R_factor_gt 0.1122
_refine_ls_shift/su_max 0.000
_refine_ls_shift/su_mean 0.000
_refine_ls_structure_factor_coef Fsqd
_refine_ls_weighting_details 'w=1/[\s^2^(Fo^2^)+(0.2000P)^2^] where P=(Fo^2^+2Fc^2^)/3'
_refine_ls_weighting_scheme calc
_refine_ls_wR_factor_gt 0.3878
_refine_ls_wR_factor_ref 0.3991
_reflns_Friedel_coverage 0.000
_reflns_number_gt 2862
_reflns_number_total 3287
_reflns_threshold_expression 'I > 2\s(I)'
_cod_data_source_file d5sc07013a2.cif
_cod_data_source_block tesadt_tol_rt_auto
_cod_database_code 1576966
_shelx_shelxl_version_number 2018/3
_chemical_oxdiff_formula 'C H Si S'
_shelx_space_group_comment
;
The symmetry employed for this shelxl refinement is uniquely defined
by the following loop, which should always be used as a source of
symmetry information in preference to the above space-group names.
They are only intended as comments.
;
_shelx_estimated_absorpt_t_max 0.909
_shelx_estimated_absorpt_t_min 0.448
_olex2_refinement_description
;
1. Fixed Uiso
 At 1.2 times of:
  All C(H) groups, All C(H,H) groups
 At 1.5 times of:
  All C(H,H,H) groups
2. Uiso/Uaniso restraints and constraints
C7: within 2A with sigma of 0.04 and sigma for terminal atoms of 0.08 within 2A
3. Rigid body (RIGU) restrains
 C7
 with sigma for 1-2 distances of 0.004 and sigma for 1-3 distances of 0.004
 C7, C1
 with sigma for 1-2 distances of 0.004 and sigma for 1-3 distances of 0.004
4.a Secondary CH2 refined with riding coordinates:
 C18(H18A,H18B), C14(H14A,H14B), C16(H16A,H16B)
4.b Aromatic/amide H refined with riding coordinates:
 C6(H6), C2(H2), C8(H8), C9(H9)
4.c Idealised Me refined as rotating group:
 C19(H19A,H19B,H19C), C17(H17A,H17B,H17C), C15(H15A,H15B,H15C)
;
_olex2_submission_special_instructions 'No special instructions were received'
_oxdiff_exptl_absorpt_empirical_details
;
Empirical correction (ABSPACK) includes:
- Absorption correction using spherical harmonics
- Frame scaling
;
_oxdiff_exptl_absorpt_empirical_full_max 1.483
_oxdiff_exptl_absorpt_empirical_full_min 0.615

loop_
_space_group_symop_operation_xyz
'x, y, z'
'-x, -y, -z'

loop_
_atom_site_label
_atom_site_type_symbol
_atom_site_fract_x
_atom_site_fract_y
_atom_site_fract_z
_atom_site_U_iso_or_equiv
_atom_site_adp_type
_atom_site_occupancy
_atom_site_site_symmetry_order
_atom_site_calc_flag
_atom_site_refinement_flags_posn
_atom_site_refinement_flags_adp
_atom_site_refinement_flags_occupancy
_atom_site_disorder_assembly
_atom_site_disorder_group
Si13 Si 0.68984(19) 0.57256(19) 0.82084(6) 0.0766(6) Uani 1 1 d . . . . .
C3 C 1.1271(4) 0.6219(4) 0.56426(19) 0.0493(8) Uani 1 1 d . . . . .
C5 C 0.7947(4) 0.4097(4) 0.51308(19) 0.0483(7) Uani 1 1 d . . . . .
C4 C 0.9261(5) 0.5294(4) 0.57722(19) 0.0506(8) Uani 1 1 d . . . . .
C6 C 0.5903(5) 0.3208(5) 0.5251(2) 0.0574(8) Uani 1 1 d . . . . .
H6 H 0.538976 0.343014 0.574824 0.069 Uiso 1 1 calc R U . . .
C2 C 0.7442(5) 0.2483(5) 0.3732(2) 0.0582(9) Uani 1 1 d . . . . .
H2 H 0.792920 0.221581 0.323402 0.070 Uiso 1 1 calc R U . . .
C11 C 0.8522(5) 0.5532(5) 0.6548(2) 0.0586(9) Uani 1 1 d . . . . .
C12 C 0.7881(6) 0.5686(6) 0.7207(2) 0.0699(10) Uani 1 1 d . . . . .
C18 C 0.4096(9) 0.5254(11) 0.8090(4) 0.1047(19) Uani 1 1 d . . . . .
H18A H 0.357818 0.510175 0.861855 0.126 Uiso 1 1 calc R U . . .
H18B H 0.381787 0.637316 0.792196 0.126 Uiso 1 1 calc R U . . .
C14 C 0.7593(12) 0.3822(11) 0.8690(3) 0.109(2) Uani 1 1 d . . . . .
H14A H 0.706405 0.264242 0.833796 0.131 Uiso 1 1 calc R U . . .
H14B H 0.905243 0.410362 0.872755 0.131 Uiso 1 1 calc R U . . .
C16 C 0.8084(14) 0.8118(11) 0.8778(4) 0.116(2) Uani 1 1 d . . . . .
H16A H 0.731896 0.895056 0.861521 0.139 Uiso 1 1 calc R U . . .
H16B H 0.789033 0.801293 0.934528 0.139 Uiso 1 1 calc R U . . .
C19 C 0.2897(11) 0.3573(16) 0.7510(5) 0.137(3) Uani 1 1 d . . . . .
H19A H 0.350282 0.358902 0.700120 0.205 Uiso 1 1 calc R U . . .
H19B H 0.153516 0.363695 0.743270 0.205 Uiso 1 1 calc R U . . .
H19C H 0.289127 0.242719 0.772865 0.205 Uiso 1 1 calc R U . . .
C17 C 1.0038(19) 0.8991(15) 0.8717(7) 0.178(5) Uani 1 1 d . . . . .
H17A H 1.076892 0.909141 0.922743 0.268 Uiso 1 1 calc R U . . .
H17B H 1.017647 1.023279 0.856856 0.268 Uiso 1 1 calc R U . . .
H17C H 1.057081 0.827589 0.831245 0.268 Uiso 1 1 calc R U . . .
C15 C 0.6852(19) 0.3538(19) 0.9518(6) 0.175(5) Uani 1 1 d . . . . .
H15A H 0.738272 0.261324 0.973558 0.263 Uiso 1 1 calc R U . . .
H15B H 0.540321 0.310785 0.948086 0.263 Uiso 1 1 calc R U . . .
H15C H 0.729693 0.471347 0.986652 0.263 Uiso 1 1 calc R U . . .
C7 C 0.4675(5) 0.2019(4) 0.4635(2) 0.0568(8) Uani 1 1 d . . . . .
C1 C 0.5500(5) 0.1652(5) 0.3880(2) 0.0598(9) Uani 1 1 d . . . . .
S1 S 0.3670(2) 0.0022(2) 0.32139(9) 0.0952(6) Uani 1 1 d . . . . .
C8 C 0.2355(3) 0.0859(3) 0.4638(2) 0.0465(7) Uani 1 1 d . . . . .
H8 H 0.149149 0.084942 0.505307 0.056 Uiso 1 1 calc R U . . .
C9 C 0.1938(7) -0.0145(8) 0.3859(5) 0.1002(19) Uani 1 1 d . . . . .
H9 H 0.064134 -0.092236 0.370950 0.120 Uiso 1 1 calc R U . . .

loop_
_atom_site_aniso_label
_atom_site_aniso_U_11
_atom_site_aniso_U_22
_atom_site_aniso_U_33
_atom_site_aniso_U_23
_atom_site_aniso_U_13
_atom_site_aniso_U_12
Si13 0.0831(9) 0.0980(10) 0.0498(7) 0.0036(5) 0.0198(5) 0.0277(7)
C3 0.0462(15) 0.0501(15) 0.0500(16) 0.0066(12) 0.0056(12) 0.0106(12)
C5 0.0451(15) 0.0470(15) 0.0522(16) 0.0058(12) 0.0081(12) 0.0115(12)
C4 0.0512(17) 0.0510(16) 0.0483(16) 0.0062(12) 0.0109(13) 0.0111(13)
C6 0.0503(17) 0.0573(17) 0.065(2) 0.0119(14) 0.0133(14) 0.0136(13)
C2 0.0591(18) 0.0574(18) 0.0529(18) 0.0014(14) 0.0048(14) 0.0099(14)
C11 0.0589(18) 0.0594(18) 0.0534(19) 0.0036(14) 0.0122(14) 0.0102(14)
C12 0.069(2) 0.079(2) 0.056(2) 0.0014(17) 0.0172(17) 0.0132(18)
C18 0.097(3) 0.157(6) 0.076(3) 0.018(3) 0.034(3) 0.057(4)
C14 0.141(5) 0.142(5) 0.066(3) 0.022(3) 0.020(3) 0.072(4)
C16 0.148(6) 0.121(5) 0.072(3) -0.013(3) 0.013(3) 0.038(4)
C19 0.081(4) 0.190(8) 0.128(6) 0.008(6) 0.020(4) 0.022(4)
C17 0.216(12) 0.130(7) 0.134(7) 0.003(6) -0.002(8) -0.036(7)
C15 0.231(12) 0.245(12) 0.114(6) 0.094(7) 0.073(7) 0.139(10)
C7 0.0431(15) 0.0499(16) 0.076(2) 0.0133(14) 0.0040(14) 0.0082(12)
C1 0.0555(18) 0.0549(17) 0.063(2) 0.0052(14) -0.0055(14) 0.0080(13)
S1 0.0871(10) 0.0881(10) 0.0974(11) -0.0003(7) -0.0080(7) 0.0094(7)
C8 0.0189(10) 0.0349(12) 0.082(2) 0.0148(12) -0.0029(11) 0.0002(8)
C9 0.058(2) 0.076(3) 0.152(6) 0.024(3) -0.029(3) -0.0062(19)

loop_
_atom_type_symbol
_atom_type_description
_atom_type_scat_dispersion_real
_atom_type_scat_dispersion_imag
_atom_type_scat_source
C C 0.0181 0.0091 'International Tables Vol C Tables 4.2.6.8 and 6.1.1.4'
H H 0.0000 0.0000 'International Tables Vol C Tables 4.2.6.8 and 6.1.1.4'
S S 0.3331 0.5567 'International Tables Vol C Tables 4.2.6.8 and 6.1.1.4'
Si Si 0.2541 0.3302 'International Tables Vol C Tables 4.2.6.8 and 6.1.1.4'

loop_
_exptl_crystal_face_index_h
_exptl_crystal_face_index_k
_exptl_crystal_face_index_l
_exptl_crystal_face_perp_dist
2 1 2 0.0856
-2 1 -1 0.1133
1 -2 0 0.1145
1 0 -10 0.0145
-4 0 -3 0.1086
-1 0 10 0.0253

loop_
_geom_angle_atom_site_label_1
_geom_angle_atom_site_label_2
_geom_angle_atom_site_label_3
_geom_angle
_geom_angle_site_symmetry_1
_geom_angle_site_symmetry_3
_geom_angle_publ_flag
C12 Si13 C18 108.7(2) . . ?
C12 Si13 C14 106.2(2) . . ?
C12 Si13 C16 108.1(3) . . ?
C18 Si13 C16 110.4(4) . . ?
C14 Si13 C18 111.0(4) . . ?
C14 Si13 C16 112.2(4) . . ?
C4 C3 C5 120.1(3) . 2_766 ?
C4 C3 C2 120.9(3) . 2_766 ?
C2 C3 C5 119.0(3) 2_766 2_766 ?
C4 C5 C3 119.2(3) . 2_766 ?
C6 C5 C3 119.9(3) . 2_766 ?
C6 C5 C4 120.9(3) . . ?
C3 C4 C5 120.6(3) . . ?
C3 C4 C11 120.0(3) . . ?
C11 C4 C5 119.4(3) . . ?
C7 C6 C5 120.1(3) . . ?
C1 C2 C3 118.7(3) . 2_766 ?
C12 C11 C4 178.4(4) . . ?
C11 C12 Si13 175.5(4) . . ?
C19 C18 Si13 118.5(5) . . ?
C15 C14 Si13 115.6(6) . . ?
C17 C16 Si13 120.2(7) . . ?
C6 C7 C1 119.3(3) . . ?
C6 C7 C8 128.6(3) . . ?
C1 C7 C8 112.1(3) . . ?
C2 C1 C7 122.8(3) . . ?
C2 C1 S1 126.7(3) . . ?
C7 C1 S1 110.4(3) . . ?
C9 S1 C1 93.0(2) . . ?
C9 C8 C7 103.0(3) . . ?
C8 C9 S1 121.5(3) . . ?

loop_
_geom_bond_atom_site_label_1
_geom_bond_atom_site_label_2
_geom_bond_distance
_geom_bond_site_symmetry_2
_geom_bond_publ_flag
Si13 C12 1.826(4) . ?
Si13 C18 1.869(6) . ?
Si13 C14 1.861(6) . ?
Si13 C16 1.871(7) . ?
C3 C5 1.438(4) 2_766 ?
C3 C4 1.404(4) . ?
C3 C2 1.432(5) 2_766 ?
C5 C4 1.428(5) . ?
C5 C6 1.415(4) . ?
C4 C11 1.419(4) . ?
C6 C7 1.373(5) . ?
C2 C1 1.356(5) . ?
C11 C12 1.207(5) . ?
C18 C19 1.513(12) . ?
C14 C15 1.508(9) . ?
C16 C17 1.339(13) . ?
C7 C1 1.431(6) . ?
C7 C8 1.596(4) . ?
C1 S1 1.750(4) . ?
S1 C9 1.626(7) . ?
C8 C9 1.404(8) . ?

loop_
_exptl_oxdiff_crystal_face_indexfrac_h
_exptl_oxdiff_crystal_face_indexfrac_k
_exptl_oxdiff_crystal_face_indexfrac_l
_exptl_oxdiff_crystal_face_x
_exptl_oxdiff_crystal_face_y
_exptl_oxdiff_crystal_face_z
1.9979 0.9998 1.9993 0.1969 0.1952 -0.5476
-1.9978 0.9995 -0.9986 -0.3428 -0.2871 0.1252
0.9988 -1.9993 -0.0015 0.2692 0.2309 0.2462
1.2166 -0.2242 -10.4823 0.7100 -0.6738 0.2048
-4.0489 -0.0523 -2.8849 -0.5515 -0.4731 0.6871
-1.1892 0.2604 10.4882 -0.7074 0.6730 -0.2160
